data_7051609
loop_
_publ_author_name
'Rosokha, Sergiy V.'
'Lu, Jianjiang'
'Han, Bing'
'Kochi, Jay K.'

_publ_section_title
;
 Unusual structural effects of intermolecular \p-bonding in the
 tetracyanopyrazine (ion-radical) dimer
;
_journal_issue 3
_journal_name_full 'New Journal of Chemistry'
_journal_page_first 545
_journal_paper_doi 10.1039/b812829d
_journal_volume 33
_journal_year 2009
_chemical_formula_moiety 'C12 H8, C8 N6'
_chemical_formula_sum 'C20 H8 N6'
_chemical_formula_weight 332.32
_chemical_name_systematic
;
?
;
_space_group_IT_number 14
_symmetry_cell_setting monoclinic
_symmetry_space_group_name_Hall '-P 2yn'
_symmetry_space_group_name_H-M 'P 1 21/n 1'
_atom_sites_solution_hydrogens geom
_atom_sites_solution_primary direct
_atom_sites_solution_secondary difmap
_audit_creation_method SHELXL-97
_cell_angle_alpha 90.00
_cell_angle_beta 90.2680(10)
_cell_angle_gamma 90.00
_cell_formula_units_Z 2
_cell_length_a 8.6134(4)
_cell_length_b 6.9065(3)
_cell_length_c 13.2991(6)
_cell_measurement_temperature 173(2)
_cell_volume 791.13(6)
_computing_cell_refinement 'SAINT (Bruker, 2003)'
_computing_data_collection 'SMART (Bruker, 2003)'
_computing_data_reduction 'SAINT & SADABS (Bruker, 2003)'
_computing_molecular_graphics 'XP (Bruker, 1999)'
_computing_publication_material 'SHELXL, XCIF (Bruker, 1999)'
_computing_structure_refinement SHELXTL
_computing_structure_solution 'SHELXTL (Bruker, 2003)'
_diffrn_ambient_temperature 173(2)
_diffrn_measured_fraction_theta_full 0.996
_diffrn_measured_fraction_theta_max 0.933
_diffrn_measurement_device 'Bruker SMART'
_diffrn_measurement_method 'omega-scan, full sphere'
_diffrn_radiation_monochromator graphite
_diffrn_radiation_source 'fine-focus sealed tube'
_diffrn_radiation_type MoK\a
_diffrn_radiation_wavelength 0.71073
_diffrn_reflns_av_R_equivalents 0.0000
_diffrn_reflns_av_sigmaI/netI 0.0159
_diffrn_reflns_limit_h_max 13
_diffrn_reflns_limit_h_min -13
_diffrn_reflns_limit_k_max 11
_diffrn_reflns_limit_k_min 0
_diffrn_reflns_limit_l_max 21
_diffrn_reflns_limit_l_min 0
_diffrn_reflns_number 3439
_diffrn_reflns_theta_full 30.00
_diffrn_reflns_theta_max 35.77
_diffrn_reflns_theta_min 2.81
_diffrn_standards_decay_% 0
_diffrn_standards_interval_count 0
_diffrn_standards_interval_time 0
_diffrn_standards_number 0
_exptl_absorpt_coefficient_mu 0.089
_exptl_absorpt_correction_T_max 0.991
_exptl_absorpt_correction_T_min 0.982
_exptl_absorpt_correction_type multi-scan
_exptl_absorpt_process_details '(SADABS; Bruker, 2003)'
_exptl_crystal_colour red
_exptl_crystal_density_diffrn 1.395
_exptl_crystal_density_method 'not measured'
_exptl_crystal_description block
_exptl_crystal_F_000 340
_exptl_crystal_size_max 0.2
_exptl_crystal_size_mid 0.2
_exptl_crystal_size_min 0.1
_refine_diff_density_max 0.468
_refine_diff_density_min -0.297
_refine_diff_density_rms 0.067
_refine_ls_extinction_method none
_refine_ls_goodness_of_fit_ref 1.064
_refine_ls_hydrogen_treatment refall
_refine_ls_matrix_type full
_refine_ls_number_parameters 134
_refine_ls_number_reflns 3439
_refine_ls_number_restraints 0
_refine_ls_restrained_S_all 1.064
_refine_ls_R_factor_all 0.0491
_refine_ls_R_factor_gt 0.0423
_refine_ls_shift/su_max 0.001
_refine_ls_shift/su_mean 0.000
_refine_ls_structure_factor_coef Fsqd
_refine_ls_weighting_details 'calc w=1/[\s^2^(Fo^2^)+(0.0820P)^2^+0.0544P] where P=(Fo^2^+2Fc^2^)/3'
_refine_ls_weighting_scheme calc
_refine_ls_wR_factor_gt 0.1178
_refine_ls_wR_factor_ref 0.1236
_reflns_number_gt 2926
_reflns_number_total 3439
_reflns_threshold_expression >2sigma(I)
_cod_data_source_file b812829d.txt
_cod_data_source_block kimusx
_cod_original_sg_symbol_H-M 'P 21/n'
_cod_database_code 7051609

loop_
_symmetry_equiv_pos_as_xyz
'x, y, z'
'-x+1/2, y+1/2, -z+1/2'
'-x, -y, -z'
'x-1/2, -y-1/2, z-1/2'

loop_
_atom_site_label
_atom_site_type_symbol
_atom_site_fract_x
_atom_site_fract_y
_atom_site_fract_z
_atom_site_U_iso_or_equiv
_atom_site_adp_type
_atom_site_occupancy
_atom_site_symmetry_multiplicity
_atom_site_calc_flag
_atom_site_refinement_flags
_atom_site_disorder_assembly
_atom_site_disorder_group
C1A C 0.85974(7) 0.44449(9) 0.03031(5) 0.01761(12) Uani 1 1 d . . .
C2A C 0.90211(7) 0.44270(10) -0.07187(5) 0.01784(12) Uani 1 1 d . . .
N3A N 1.04218(7) 0.49851(9) -0.10227(4) 0.01852(12) Uani 1 1 d . . .
C3A C 0.70606(8) 0.38902(10) 0.06156(5) 0.02107(14) Uani 1 1 d . . .
C4A C 0.79463(8) 0.37646(11) -0.14805(5) 0.02246(14) Uani 1 1 d . . .
N1 N 0.58248(8) 0.34886(11) 0.08631(5) 0.02753(15) Uani 1 1 d . . .
N2 N 0.70770(9) 0.31922(13) -0.20691(5) 0.03278(17) Uani 1 1 d . . .
C1 C 0.03470(7) 0.00622(9) -0.07442(5) 0.01661(12) Uani 1 1 d . . .
C2 C 0.10652(8) 0.02708(11) -0.16558(5) 0.02019(13) Uani 1 1 d . . .
C3 C 0.26272(8) 0.09169(11) -0.16091(5) 0.02216(14) Uani 1 1 d . . .
C4 C 0.33728(8) 0.13020(11) -0.07055(5) 0.02142(14) Uani 1 1 d . . .
C5 C 0.26220(7) 0.10836(10) 0.02359(5) 0.01951(13) Uani 1 1 d . . .
C6 C 0.11105(7) 0.04687(9) 0.01841(5) 0.01627(12) Uani 1 1 d . . .
H2 H 0.0619(15) 0.0008(18) -0.2273(9) 0.034(3) Uiso 1 1 d . . .
H3 H 0.3254(13) 0.1025(19) -0.2272(9) 0.035(3) Uiso 1 1 d . . .
H4 H 0.4480(13) 0.1759(19) -0.0712(8) 0.032(3) Uiso 1 1 d . . .
H5 H 0.3173(13) 0.1380(18) 0.0844(9) 0.035(3) Uiso 1 1 d . . .

loop_
_atom_site_aniso_label
_atom_site_aniso_U_11
_atom_site_aniso_U_22
_atom_site_aniso_U_33
_atom_site_aniso_U_23
_atom_site_aniso_U_13
_atom_site_aniso_U_12
C1A 0.0176(2) 0.0159(3) 0.0193(3) 0.0004(2) 0.00281(19) -0.00045(19)
C2A 0.0186(3) 0.0167(3) 0.0182(2) 0.00016(19) 0.00094(19) -0.00011(19)
N3A 0.0190(2) 0.0176(3) 0.0190(2) 0.00039(18) 0.00205(18) -0.00046(18)
C3A 0.0205(3) 0.0213(3) 0.0214(3) -0.0013(2) 0.0026(2) -0.0024(2)
C4A 0.0214(3) 0.0247(3) 0.0212(3) 0.0008(2) 0.0004(2) -0.0003(2)
N1 0.0221(3) 0.0323(3) 0.0281(3) -0.0037(2) 0.0038(2) -0.0061(2)
N2 0.0287(3) 0.0394(4) 0.0301(3) -0.0017(3) -0.0066(3) -0.0018(3)
C1 0.0170(2) 0.0162(3) 0.0167(2) 0.00043(19) 0.00141(18) -0.00083(19)
C2 0.0213(3) 0.0223(3) 0.0170(2) -0.0004(2) 0.0025(2) -0.0020(2)
C3 0.0216(3) 0.0239(3) 0.0211(3) 0.0003(2) 0.0064(2) -0.0025(2)
C4 0.0176(3) 0.0217(3) 0.0250(3) -0.0005(2) 0.0038(2) -0.0026(2)
C5 0.0163(3) 0.0209(3) 0.0213(3) -0.0008(2) 0.0005(2) -0.0023(2)
C6 0.0160(2) 0.0161(3) 0.0167(2) 0.00010(19) 0.00138(18) -0.00109(18)

loop_
_atom_type_symbol
_atom_type_description
_atom_type_scat_dispersion_real
_atom_type_scat_dispersion_imag
_atom_type_scat_source
C C 0.0033 0.0016 'International Tables Vol C Tables 4.2.6.8 and 6.1.1.4'
H H 0.0000 0.0000 'International Tables Vol C Tables 4.2.6.8 and 6.1.1.4'
N N 0.0061 0.0033 'International Tables Vol C Tables 4.2.6.8 and 6.1.1.4'

loop_
_geom_angle_atom_site_label_1
_geom_angle_atom_site_label_2
_geom_angle_atom_site_label_3
_geom_angle
_geom_angle_site_symmetry_1
_geom_angle_site_symmetry_3
_geom_angle_publ_flag
N3A C1A C2A 121.93(6) 3_765 . ?
N3A C1A C3A 116.83(6) 3_765 . ?
C2A C1A C3A 121.22(6) . . ?
N3A C2A C1A 121.98(6) . . ?
N3A C2A C4A 117.24(6) . . ?
C1A C2A C4A 120.77(6) . . ?
C2A N3A C1A 116.09(6) . 3_765 ?
N1 C3A C1A 178.53(8) . . ?
N2 C4A C2A 177.96(8) . . ?
C2 C1 C6 122.51(6) . . ?
C2 C1 C6 147.38(6) . 3 ?
C6 C1 C6 90.10(5) . 3 ?
C1 C2 C3 115.22(6) . . ?
C1 C2 H2 125.3(8) . . ?
C3 C2 H2 119.5(8) . . ?
C4 C3 C2 122.27(6) . . ?
C4 C3 H3 118.8(7) . . ?
C2 C3 H3 118.9(7) . . ?
C3 C4 C5 122.22(6) . . ?
C3 C4 H4 119.3(6) . . ?
C5 C4 H4 118.5(6) . . ?
C6 C5 C4 115.15(6) . . ?
C6 C5 H5 125.1(7) . . ?
C4 C5 H5 119.7(7) . . ?
C5 C6 C1 122.63(6) . . ?
C5 C6 C1 147.48(6) . 3 ?
C1 C6 C1 89.90(5) . 3 ?

loop_
_geom_bond_atom_site_label_1
_geom_bond_atom_site_label_2
_geom_bond_distance
_geom_bond_site_symmetry_2
_geom_bond_publ_flag
C1A N3A 1.3330(9) 3_765 ?
C1A C2A 1.4087(9) . ?
C1A C3A 1.4412(9) . ?
C2A N3A 1.3312(8) . ?
C2A C4A 1.4436(10) . ?
N3A C1A 1.3330(9) 3_765 ?
C3A N1 1.1496(9) . ?
C4A N2 1.1507(10) . ?
C1 C2 1.3711(9) . ?
C1 C6 1.4240(9) . ?
C1 C6 1.5080(8) 3 ?
C2 C3 1.4186(10) . ?
C2 H2 0.923(12) . ?
C3 C4 1.3856(10) . ?
C3 H3 1.038(12) . ?
C4 C5 1.4198(9) . ?
C4 H4 1.005(11) . ?
C5 C6 1.3709(9) . ?
C5 H5 0.958(12) . ?
C6 C1 1.5080(8) 3 ?
